data_7134189
loop_
_publ_author_name
'Chaudhary, Dhananjay'
'Maurya, Chandra Shekhar'
'Unnikrishnan, Urmila'
'Kuram, Malleswara Rao'

_publ_section_title
;
 HFIP-Mediated Cascade Aminomethylation and Intramolecular Cyclization of
 Allenamides with N,O-Acetals to Access Tetrahydro-\b-carboline
 Derivatives
;
_journal_name_full 'Chemical Communications'
_journal_paper_doi 10.1039/D5CC00154D
_journal_year 2025
_chemical_formula_moiety 'C26 H31 N3 O3 S'
_chemical_formula_sum 'C26 H31 N3 O3 S'
_chemical_formula_weight 465.60
_space_group_crystal_system monoclinic
_space_group_IT_number 14
_space_group_name_Hall '-P 2ybc'
_space_group_name_H-M_alt 'P 1 21/c 1'
_atom_sites_solution_hydrogens mixed
_atom_sites_solution_primary dual
_audit_creation_date 2024-10-02
_audit_creation_method
;
Olex2 1.3
(compiled 2020.11.12 svn.r5f609507 for OlexSys, GUI svn.r6272)
;
_audit_update_record
;
2024-10-14 deposited with the CCDC.	2025-01-20 downloaded from the CCDC.
;
_cell_angle_alpha 90
_cell_angle_beta 101.373(2)
_cell_angle_gamma 90
_cell_formula_units_Z 4
_cell_length_a 12.6627(2)
_cell_length_b 15.3055(2)
_cell_length_c 12.8279(2)
_cell_measurement_reflns_used 10343
_cell_measurement_temperature 291.86(10)
_cell_measurement_theta_max 77.8100
_cell_measurement_theta_min 3.5600
_cell_volume 2437.34(7)
_computing_cell_refinement 'CrysAlisPro 1.171.42.88a (Rigaku OD, 2023)'
_computing_data_collection 'CrysAlisPro 1.171.42.88a (Rigaku OD, 2023)'
_computing_data_reduction 'CrysAlisPro 1.171.42.88a (Rigaku OD, 2023)'
_computing_molecular_graphics 'Olex2 1.3 (Dolomanov et al., 2009)'
_computing_publication_material 'Olex2 1.3 (Dolomanov et al., 2009)'
_computing_structure_refinement 'SHELXL 2018/3 (Sheldrick, 2015)'
_computing_structure_solution 'SHELXT 2018/2 (Sheldrick, 2018)'
_diffrn_ambient_environment air
_diffrn_ambient_temperature 291.86(10)
_diffrn_detector 'Hybrid Pixel Array Detector'
_diffrn_detector_area_resol_mean 10.0000
_diffrn_detector_type HyPix
_diffrn_measured_fraction_theta_full 0.998
_diffrn_measured_fraction_theta_max 0.951
_diffrn_measurement_details
;
List of Runs (angles in degrees, time in seconds):

  # Type    Start    End  Width  t~exp~   \w     \q     \k     \f   Frames
#--------------------------------------------------------------------------
  1  \w    -75.00  21.00   0.50    0.07    --  -47.50  89.00-131.00  192
  2  \w     28.00  53.00   0.50    0.07    --   47.50 -89.00 113.00   50
  3  \w   -155.00 -88.00   0.50    0.27    --  -91.75 -89.00 113.00  134
  4  \w    -79.00 -54.00   0.50    0.27    --  -91.75  89.00-131.00   50
  5  \w     37.00 105.00   0.50    0.27    --  109.69 -89.00 113.00  136
  6  \w    125.00 154.00   0.50    0.27    --  109.69  89.00-131.00   58
  7  \w    -23.00  19.00   0.50    0.07    --  -47.50  19.00 -60.00   84
  8  \w   -112.00 -32.00   0.50    0.07    --  -47.50 -57.00 120.00  160
  9  \w    -17.00   9.00   0.50    0.07    --  -47.50  19.00-120.00   52
 10  \w    -80.00 -32.00   0.50    0.27    --  -91.75 125.00 -30.00   96
 11  \w   -108.00 -82.00   0.50    0.27    --  -91.75 -38.00 150.00   52
 12  \w    -52.00 -19.00   0.50    0.27    --  -91.75  57.00  60.00   66
 13  \w   -162.00-127.00   0.50    0.27    --  -91.75 -38.00 150.00   70
 14  \w     37.00  62.00   0.50    0.27    --  109.69 -57.00-120.00   50
 15  \w     37.00  62.00   0.50    0.27    --  109.69 -57.00 -30.00   50
 16  \w     40.00  73.00   0.50    0.27    --  109.69-125.00 -90.00   66
 17  \w     78.00 103.00   0.50    0.27    --  109.69-125.00 -90.00   50
 18  \w     37.00  65.00   0.50    0.27    --  109.69 -57.00 -90.00   56
 19  \w     38.00  64.00   0.50    0.27    --  109.69 -57.00 -60.00   52
 20  \w     47.00 108.00   0.50    0.27    --  109.69-125.00  90.00  122
 21  \w     39.00  64.00   0.50    0.27    --  109.69 -57.00-180.00   50
 22  \w     43.00  68.00   0.50    0.27    --  109.69 -57.00  30.00   50
 23  \w     95.00 121.00   0.50    0.27    --  109.69  57.00 -60.00   52
 24  \w    144.00 176.00   0.50    0.27    --  109.69  57.00 -60.00   64
 25  \w     38.00  64.00   0.50    0.27    --  109.69 -57.00 150.00   52
 26  \w     38.00 104.00   0.50    0.27    --  109.69 -77.00 -90.00  132
;
_diffrn_measurement_device 'four-circle diffractometer'
_diffrn_measurement_device_type 'XtaLAB Synergy, Dualflex, HyPix'
_diffrn_measurement_method '\w scans'
_diffrn_orient_matrix_type 'CrysAlisPro convention (1999,Acta A55,543-557)'
_diffrn_orient_matrix_UB_11 -0.0374896000
_diffrn_orient_matrix_UB_12 -0.0901088000
_diffrn_orient_matrix_UB_13 -0.0466701000
_diffrn_orient_matrix_UB_21 0.0619240000
_diffrn_orient_matrix_UB_22 0.0146694000
_diffrn_orient_matrix_UB_23 -0.0905955000
_diffrn_orient_matrix_UB_31 0.1007146000
_diffrn_orient_matrix_UB_32 -0.0424244000
_diffrn_orient_matrix_UB_33 0.0680471000
_diffrn_radiation_monochromator mirror
_diffrn_radiation_probe x-ray
_diffrn_radiation_type 'Cu K\a'
_diffrn_radiation_wavelength 1.54184
_diffrn_reflns_av_R_equivalents 0.0400
_diffrn_reflns_av_unetI/netI 0.0365
_diffrn_reflns_Laue_measured_fraction_full 0.998
_diffrn_reflns_Laue_measured_fraction_max 0.951
_diffrn_reflns_limit_h_max 16
_diffrn_reflns_limit_h_min -14
_diffrn_reflns_limit_k_max 17
_diffrn_reflns_limit_k_min -19
_diffrn_reflns_limit_l_max 16
_diffrn_reflns_limit_l_min -15
_diffrn_reflns_number 17447
_diffrn_reflns_point_group_measured_fraction_full 0.998
_diffrn_reflns_point_group_measured_fraction_max 0.951
_diffrn_reflns_theta_full 67.684
_diffrn_reflns_theta_max 78.005
_diffrn_reflns_theta_min 3.560
_diffrn_source 'micro-focus sealed X-ray tube'
_diffrn_source_type 'PhotonJet (Cu) X-ray Source'
_exptl_absorpt_coefficient_mu 1.437
_exptl_absorpt_correction_T_max 1.00000
_exptl_absorpt_correction_T_min 0.61223
_exptl_absorpt_correction_type multi-scan
_exptl_absorpt_process_details
;
CrysAlisPro 1.171.42.88a (Rigaku Oxford Diffraction, 2023)
Empirical absorption correction using spherical harmonics,
implemented in SCALE3 ABSPACK scaling algorithm.
;
_exptl_crystal_colour 'clear light colourless'
_exptl_crystal_density_diffrn 1.269
_exptl_crystal_description block
_exptl_crystal_F_000 992
_exptl_crystal_size_max 0.14
_exptl_crystal_size_mid 0.07
_exptl_crystal_size_min 0.06
_refine_diff_density_max 0.186
_refine_diff_density_min -0.276
_refine_diff_density_rms 0.039
_refine_ls_extinction_coef 0.0036(3)
_refine_ls_extinction_expression Fc^*^=kFc[1+0.001xFc^2^\l^3^/sin(2\q)]^-1/4^
_refine_ls_extinction_method 'SHELXL-2018/3 (Sheldrick 2018)'
_refine_ls_goodness_of_fit_ref 1.060
_refine_ls_hydrogen_treatment mixed
_refine_ls_matrix_type full
_refine_ls_number_parameters 313
_refine_ls_number_reflns 4961
_refine_ls_number_restraints 0
_refine_ls_restrained_S_all 1.060
_refine_ls_R_factor_all 0.0500
_refine_ls_R_factor_gt 0.0432
_refine_ls_shift/su_max 0.001
_refine_ls_shift/su_mean 0.000
_refine_ls_structure_factor_coef Fsqd
_refine_ls_weighting_details 'w=1/[\s^2^(Fo^2^)+(0.0707P)^2^+0.2638P] where P=(Fo^2^+2Fc^2^)/3'
_refine_ls_weighting_scheme calc
_refine_ls_wR_factor_gt 0.1232
_refine_ls_wR_factor_ref 0.1302
_reflns_Friedel_coverage 0.000
_reflns_number_gt 4136
_reflns_number_total 4961
_reflns_threshold_expression 'I > 2\s(I)'
_cod_data_source_file d5cc00154d2.cif
_cod_data_source_block xrf27062024c_auto
_cod_original_cell_volume 2437.34(6)
_cod_database_code 7134189
_shelx_shelxl_version_number 2018/3
_chemical_oxdiff_formula 'C26 H31 N3 O3 S'
_shelx_space_group_comment
;
The symmetry employed for this shelxl refinement is uniquely defined
by the following loop, which should always be used as a source of
symmetry information in preference to the above space-group names.
They are only intended as comments.
;
_reflns_odcompleteness_completeness 99.89
_reflns_odcompleteness_iscentric 1
_reflns_odcompleteness_theta 66.97
_olex2_refinement_description
;
1. Fixed Uiso
 At 1.2 times of:
  All C(H) groups, All C(H,H) groups
 At 1.5 times of:
  All C(H,H,H) groups
2.a Ternary CH refined with riding coordinates:
 C19(H19)
2.b Secondary CH2 refined with riding coordinates:
 C17(H17A,H17B), C18(H18A,H18B), C21(H21A,H21B), C25(H25A,H25B), C22(H22A,
 H22B), C24(H24A,H24B), C23(H23A,H23B)
2.c Aromatic/amide H refined with riding coordinates:
 C3(H3), C1(H1), C4(H4), C6(H6), C11(H11), C10(H10), C9(H9)
2.d Idealised Me refined as rotating group:
 C16(H16A,H16B,H16C), C7(H7A,H7B,H7C)
;
_olex2_submission_special_instructions 'No special instructions were received'
_oxdiff_exptl_absorpt_empirical_details
;
Empirical correction (ABSPACK) includes:
- Absorption correction using spherical harmonics
- Frame scaling
;
_oxdiff_exptl_absorpt_empirical_full_max 1.538
_oxdiff_exptl_absorpt_empirical_full_min 0.595

loop_
_space_group_symop_operation_xyz
'x, y, z'
'-x, y+1/2, -z+1/2'
'-x, -y, -z'
'x, -y-1/2, z-1/2'

loop_
_atom_site_label
_atom_site_type_symbol
_atom_site_fract_x
_atom_site_fract_y
_atom_site_fract_z
_atom_site_U_iso_or_equiv
_atom_site_adp_type
_atom_site_occupancy
_atom_site_site_symmetry_order
_atom_site_calc_flag
_atom_site_refinement_flags_posn
_atom_site_refinement_flags_adp
_atom_site_refinement_flags_occupancy
_atom_site_disorder_assembly
_atom_site_disorder_group
S S 0.38240(4) 0.65329(3) 0.53654(3) 0.06559(16) Uani 1 1 d . . . . .
N002 N 0.26992(10) 0.56522(8) 0.82969(9) 0.0526(3) Uani 1 1 d . . . . .
H8 H -0.0080(17) 0.4563(14) 0.6082(18) 0.082(6) Uiso 1 1 d . . . . .
N004 N 0.63332(10) 0.61505(9) 0.81618(11) 0.0579(3) Uani 1 1 d . . . . .
N005 N 0.40306(11) 0.55861(8) 0.59746(10) 0.0582(3) Uani 1 1 d . . . . .
OB O 0.36558(13) 0.63522(10) 0.42508(10) 0.0892(4) Uani 1 1 d . . . . .
O007 O 0.75744(14) 0.74554(10) 0.94002(14) 0.0985(5) Uani 1 1 d . . . . .
C15 C 0.30228(12) 0.54065(8) 0.73711(10) 0.0468(3) Uani 1 1 d . . . . .
C14 C 0.21972(12) 0.50318(9) 0.66788(11) 0.0511(3) Uani 1 1 d . . . . .
C20 C 0.50114(13) 0.49916(9) 0.76742(12) 0.0549(3) Uani 1 1 d . . . . .
C19 C 0.41139(12) 0.56012(9) 0.71502(11) 0.0492(3) Uani 1 1 d . . . . .
H19 H 0.430942 0.619581 0.739928 0.059 Uiso 1 1 calc R U . . .
C12 C 0.16213(13) 0.54540(10) 0.81773(13) 0.0576(4) Uani 1 1 d . . . . .
C2 C 0.26304(14) 0.69864(10) 0.56444(12) 0.0576(4) Uani 1 1 d . . . . .
C17 C 0.23002(15) 0.47295(10) 0.55931(12) 0.0623(4) Uani 1 1 d . . . . .
H17A H 0.184454 0.508342 0.505825 0.075 Uiso 1 1 calc R U . . .
H17B H 0.206396 0.412713 0.549233 0.075 Uiso 1 1 calc R U . . .
C13 C 0.12790(13) 0.50664(10) 0.71690(13) 0.0569(4) Uani 1 1 d . . . . .
C18 C 0.34612(16) 0.48030(11) 0.54652(12) 0.0665(4) Uani 1 1 d . . . . .
H18A H 0.384787 0.428588 0.576640 0.080 Uiso 1 1 calc R U . . .
H18B H 0.347746 0.481412 0.471245 0.080 Uiso 1 1 calc R U . . .
C3 C 0.26607(15) 0.74414(10) 0.65872(13) 0.0632(4) Uani 1 1 d . . . . .
H3 H 0.331600 0.756974 0.703108 0.076 Uiso 1 1 calc R U . . .
C16 C 0.33340(15) 0.61370(12) 0.91614(13) 0.0688(4) Uani 1 1 d . . . . .
H16A H 0.405013 0.590100 0.932407 0.103 Uiso 1 1 calc R U . . .
H16B H 0.301056 0.609389 0.977624 0.103 Uiso 1 1 calc R U . . .
H16C H 0.336454 0.673918 0.896008 0.103 Uiso 1 1 calc R U . . .
C1 C 0.16527(15) 0.68428(11) 0.49637(13) 0.0670(4) Uani 1 1 d . . . . .
H1 H 0.163086 0.656326 0.431607 0.080 Uiso 1 1 calc R U . . .
C C 0.48233(17) 0.42557(11) 0.81422(14) 0.0681(4) Uani 1 1 d . . . . .
C21 C 0.61153(14) 0.53132(12) 0.76205(15) 0.0671(4) Uani 1 1 d . . . . .
H21A H 0.664609 0.488816 0.794893 0.081 Uiso 1 1 calc R U . . .
H21B H 0.617623 0.537682 0.688228 0.081 Uiso 1 1 calc R U . . .
C4 C 0.17093(16) 0.76991(13) 0.68547(15) 0.0745(5) Uani 1 1 d . . . . .
H4 H 0.173077 0.800217 0.748688 0.089 Uiso 1 1 calc R U . . .
C25 C 0.70930(16) 0.66906(14) 0.77282(16) 0.0756(5) Uani 1 1 d . . . . .
H25A H 0.683059 0.677982 0.697287 0.091 Uiso 1 1 calc R U . . .
H25B H 0.778530 0.639869 0.782301 0.091 Uiso 1 1 calc R U . . .
C6 C 0.07114(16) 0.71159(12) 0.52494(16) 0.0753(5) Uani 1 1 d . . . . .
H6 H 0.005827 0.702484 0.478415 0.090 Uiso 1 1 calc R U . . .
C22 C 0.66990(15) 0.60536(13) 0.93003(14) 0.0690(4) Uani 1 1 d . . . . .
H22A H 0.737918 0.574177 0.944277 0.083 Uiso 1 1 calc R U . . .
H22B H 0.617752 0.571508 0.959115 0.083 Uiso 1 1 calc R U . . .
C8 C 0.01928(15) 0.48397(13) 0.68285(19) 0.0767(5) Uani 1 1 d . . . . .
C5 C 0.07187(17) 0.75213(13) 0.62115(17) 0.0766(5) Uani 1 1 d . . . . .
C11 C 0.09091(17) 0.56022(14) 0.88606(17) 0.0794(5) Uani 1 1 d . . . . .
H11 H 0.113604 0.585117 0.952862 0.095 Uiso 1 1 calc R U . . .
C10 C -0.01525(19) 0.53601(19) 0.8495(2) 0.1007(8) Uani 1 1 d . . . . .
H10 H -0.064676 0.544729 0.893313 0.121 Uiso 1 1 calc R U . . .
C24 C 0.7218(2) 0.75529(15) 0.8289(2) 0.0996(7) Uani 1 1 d . . . . .
H24A H 0.773190 0.790725 0.800752 0.119 Uiso 1 1 calc R U . . .
H24B H 0.653180 0.785637 0.815184 0.119 Uiso 1 1 calc R U . . .
C9 C -0.05053(18) 0.49949(18) 0.7505(2) 0.0974(7) Uani 1 1 d . . . . .
H9 H -0.122898 0.485047 0.729072 0.117 Uiso 1 1 calc R U . . .
C23 C 0.6838(2) 0.69330(17) 0.9825(2) 0.0948(7) Uani 1 1 d . . . . .
H23A H 0.614668 0.722657 0.972310 0.114 Uiso 1 1 calc R U . . .
H23B H 0.709920 0.685911 1.058316 0.114 Uiso 1 1 calc R U . . .
C7 C -0.0325(2) 0.7748(2) 0.6554(3) 0.1197(10) Uani 1 1 d . . . . .
H7A H -0.086444 0.732392 0.627109 0.180 Uiso 1 1 calc R U . . .
H7B H -0.055861 0.831716 0.629214 0.180 Uiso 1 1 calc R U . . .
H7C H -0.021280 0.774504 0.731627 0.180 Uiso 1 1 calc R U . . .
O2 O 0.46854(11) 0.70888(9) 0.58475(12) 0.0825(4) Uani 1 1 d . . . . .
HA H 0.5426(15) 0.3845(13) 0.8461(15) 0.068(5) Uiso 1 1 d . . . . .
HB H 0.4066(17) 0.4077(14) 0.8188(16) 0.079(6) Uiso 1 1 d . . . . .

loop_
_atom_site_aniso_label
_atom_site_aniso_U_11
_atom_site_aniso_U_22
_atom_site_aniso_U_33
_atom_site_aniso_U_23
_atom_site_aniso_U_13
_atom_site_aniso_U_12
S 0.0819(3) 0.0633(3) 0.0578(3) 0.01305(16) 0.0290(2) -0.00177(18)
N002 0.0637(7) 0.0546(7) 0.0407(6) -0.0030(5) 0.0136(5) 0.0020(5)
N004 0.0548(7) 0.0589(7) 0.0616(7) -0.0057(6) 0.0157(5) -0.0012(5)
N005 0.0767(8) 0.0550(7) 0.0472(6) 0.0003(5) 0.0228(6) 0.0001(6)
OB 0.1237(12) 0.0972(10) 0.0561(7) 0.0193(6) 0.0410(7) 0.0144(8)
O007 0.1016(11) 0.0853(10) 0.1039(12) -0.0122(8) 0.0087(9) -0.0305(8)
C15 0.0605(8) 0.0415(6) 0.0395(6) 0.0000(5) 0.0125(5) -0.0002(5)
C14 0.0644(8) 0.0427(7) 0.0453(7) 0.0005(5) 0.0081(6) -0.0027(6)
C20 0.0644(8) 0.0497(7) 0.0505(7) -0.0111(6) 0.0109(6) 0.0018(6)
C19 0.0621(8) 0.0437(7) 0.0437(7) -0.0037(5) 0.0150(6) -0.0027(6)
C12 0.0634(9) 0.0552(8) 0.0572(8) 0.0088(6) 0.0192(7) 0.0065(7)
C2 0.0756(10) 0.0476(7) 0.0507(8) 0.0081(6) 0.0149(7) -0.0036(7)
C17 0.0867(11) 0.0515(8) 0.0452(7) -0.0070(6) 0.0040(7) -0.0043(7)
C13 0.0609(8) 0.0476(7) 0.0618(8) 0.0081(6) 0.0109(7) -0.0008(6)
C18 0.0986(12) 0.0596(9) 0.0437(7) -0.0099(6) 0.0198(7) 0.0022(8)
C3 0.0751(10) 0.0538(8) 0.0580(9) -0.0018(7) 0.0063(7) -0.0005(7)
C16 0.0883(12) 0.0708(10) 0.0464(8) -0.0146(7) 0.0113(7) 0.0026(9)
C1 0.0893(12) 0.0583(9) 0.0509(8) 0.0026(7) 0.0078(8) -0.0017(8)
C 0.0825(12) 0.0524(9) 0.0638(10) -0.0006(7) 0.0008(8) 0.0030(8)
C21 0.0650(9) 0.0691(10) 0.0705(10) -0.0180(8) 0.0213(8) 0.0042(8)
C4 0.0872(13) 0.0681(10) 0.0670(10) -0.0124(8) 0.0125(9) 0.0097(9)
C25 0.0730(11) 0.0812(12) 0.0733(11) 0.0102(9) 0.0162(9) -0.0084(9)
C6 0.0773(11) 0.0660(10) 0.0764(11) -0.0014(8) -0.0002(9) -0.0001(8)
C22 0.0675(10) 0.0776(11) 0.0632(10) -0.0025(8) 0.0158(8) -0.0110(8)
C8 0.0631(10) 0.0694(11) 0.0942(14) 0.0091(10) 0.0073(9) -0.0050(8)
C5 0.0793(12) 0.0667(10) 0.0834(12) -0.0056(9) 0.0151(9) 0.0066(9)
C11 0.0821(12) 0.0909(13) 0.0736(11) 0.0100(10) 0.0362(9) 0.0169(10)
C10 0.0749(13) 0.1195(19) 0.120(2) 0.0264(16) 0.0494(13) 0.0213(13)
C24 0.0995(16) 0.0681(12) 0.125(2) 0.0175(12) 0.0080(14) -0.0143(11)
C9 0.0626(12) 0.1042(17) 0.128(2) 0.0181(15) 0.0236(12) 0.0004(10)
C23 0.0941(15) 0.1061(17) 0.0866(14) -0.0335(13) 0.0236(11) -0.0262(13)
C7 0.0821(15) 0.136(2) 0.143(2) -0.036(2) 0.0284(15) 0.0127(15)
O2 0.0790(8) 0.0734(8) 0.1006(10) 0.0196(7) 0.0310(7) -0.0124(6)

loop_
_atom_type_symbol
_atom_type_description
_atom_type_scat_dispersion_real
_atom_type_scat_dispersion_imag
_atom_type_scat_source
C C 0.0181 0.0091 'International Tables Vol C Tables 4.2.6.8 and 6.1.1.4'
H H 0.0000 0.0000 'International Tables Vol C Tables 4.2.6.8 and 6.1.1.4'
N N 0.0311 0.0180 'International Tables Vol C Tables 4.2.6.8 and 6.1.1.4'
O O 0.0492 0.0322 'International Tables Vol C Tables 4.2.6.8 and 6.1.1.4'
S S 0.3331 0.5567 'International Tables Vol C Tables 4.2.6.8 and 6.1.1.4'

loop_
_geom_angle_atom_site_label_1
_geom_angle_atom_site_label_2
_geom_angle_atom_site_label_3
_geom_angle
_geom_angle_site_symmetry_1
_geom_angle_site_symmetry_3
_geom_angle_publ_flag
N005 S C2 108.25(7) . . ?
OB S N005 106.46(8) . . ?
OB S C2 108.33(9) . . ?
O2 S N005 106.49(8) . . ?
O2 S OB 119.97(9) . . ?
O2 S C2 106.88(8) . . ?
C15 N002 C16 125.91(14) . . ?
C12 N002 C15 107.43(12) . . ?
C12 N002 C16 126.14(13) . . ?
C21 N004 C25 113.17(14) . . ?
C22 N004 C21 112.50(14) . . ?
C22 N004 C25 109.76(13) . . ?
C19 N005 S 116.13(9) . . ?
C18 N005 S 119.05(11) . . ?
C18 N005 C19 112.93(12) . . ?
C24 O007 C23 110.10(17) . . ?
N002 C15 C19 123.39(12) . . ?
C14 C15 N002 110.87(13) . . ?
C14 C15 C19 125.56(12) . . ?
C15 C14 C17 122.80(14) . . ?
C15 C14 C13 106.56(13) . . ?
C13 C14 C17 130.46(14) . . ?
C C20 C19 122.58(16) . . ?
C C20 C21 123.76(17) . . ?
C21 C20 C19 113.65(13) . . ?
N005 C19 C15 107.76(11) . . ?
N005 C19 C20 109.59(11) . . ?
N005 C19 H19 107.9 . . ?
C15 C19 C20 115.61(12) . . ?
C15 C19 H19 107.9 . . ?
C20 C19 H19 107.9 . . ?
N002 C12 C13 108.26(13) . . ?
N002 C12 C11 130.07(17) . . ?
C11 C12 C13 121.65(17) . . ?
C3 C2 S 119.76(13) . . ?
C1 C2 S 120.34(13) . . ?
C1 C2 C3 119.75(16) . . ?
C14 C17 H17A 109.7 . . ?
C14 C17 H17B 109.7 . . ?
C14 C17 C18 110.00(13) . . ?
H17A C17 H17B 108.2 . . ?
C18 C17 H17A 109.7 . . ?
C18 C17 H17B 109.7 . . ?
C12 C13 C14 106.84(13) . . ?
C8 C13 C14 133.44(17) . . ?
C8 C13 C12 119.65(17) . . ?
N005 C18 C17 114.22(13) . . ?
N005 C18 H18A 108.7 . . ?
N005 C18 H18B 108.7 . . ?
C17 C18 H18A 108.7 . . ?
C17 C18 H18B 108.7 . . ?
H18A C18 H18B 107.6 . . ?
C2 C3 H3 120.5 . . ?
C4 C3 C2 119.08(16) . . ?
C4 C3 H3 120.5 . . ?
N002 C16 H16A 109.5 . . ?
N002 C16 H16B 109.5 . . ?
N002 C16 H16C 109.5 . . ?
H16A C16 H16B 109.5 . . ?
H16A C16 H16C 109.5 . . ?
H16B C16 H16C 109.5 . . ?
C2 C1 H1 120.1 . . ?
C6 C1 C2 119.76(17) . . ?
C6 C1 H1 120.1 . . ?
C20 C HA 121.7(11) . . ?
C20 C HB 121.1(12) . . ?
HA C HB 117.2(17) . . ?
N004 C21 C20 110.98(12) . . ?
N004 C21 H21A 109.4 . . ?
N004 C21 H21B 109.4 . . ?
C20 C21 H21A 109.4 . . ?
C20 C21 H21B 109.4 . . ?
H21A C21 H21B 108.0 . . ?
C3 C4 H4 119.0 . . ?
C3 C4 C5 122.03(17) . . ?
C5 C4 H4 119.0 . . ?
N004 C25 H25A 109.8 . . ?
N004 C25 H25B 109.8 . . ?
N004 C25 C24 109.36(18) . . ?
H25A C25 H25B 108.3 . . ?
C24 C25 H25A 109.8 . . ?
C24 C25 H25B 109.8 . . ?
C1 C6 H6 119.3 . . ?
C1 C6 C5 121.35(18) . . ?
C5 C6 H6 119.3 . . ?
N004 C22 H22A 109.6 . . ?
N004 C22 H22B 109.6 . . ?
N004 C22 C23 110.26(18) . . ?
H22A C22 H22B 108.1 . . ?
C23 C22 H22A 109.6 . . ?
C23 C22 H22B 109.6 . . ?
C13 C8 H8 120.9(12) . . ?
C9 C8 H8 120.8(12) . . ?
C9 C8 C13 118.3(2) . . ?
C4 C5 C7 121.5(2) . . ?
C6 C5 C4 117.81(19) . . ?
C6 C5 C7 120.7(2) . . ?
C12 C11 H11 121.7 . . ?
C10 C11 C12 116.6(2) . . ?
C10 C11 H11 121.7 . . ?
C11 C10 H10 118.7 . . ?
C9 C10 C11 122.5(2) . . ?
C9 C10 H10 118.7 . . ?
O007 C24 C25 111.93(18) . . ?
O007 C24 H24A 109.2 . . ?
O007 C24 H24B 109.2 . . ?
C25 C24 H24A 109.2 . . ?
C25 C24 H24B 109.2 . . ?
H24A C24 H24B 107.9 . . ?
C8 C9 C10 121.3(2) . . ?
C8 C9 H9 119.4 . . ?
C10 C9 H9 119.4 . . ?
O007 C23 C22 111.23(18) . . ?
O007 C23 H23A 109.4 . . ?
O007 C23 H23B 109.4 . . ?
C22 C23 H23A 109.4 . . ?
C22 C23 H23B 109.4 . . ?
H23A C23 H23B 108.0 . . ?
C5 C7 H7A 109.5 . . ?
C5 C7 H7B 109.5 . . ?
C5 C7 H7C 109.5 . . ?
H7A C7 H7B 109.5 . . ?
H7A C7 H7C 109.5 . . ?
H7B C7 H7C 109.5 . . ?

loop_
_geom_bond_atom_site_label_1
_geom_bond_atom_site_label_2
_geom_bond_distance
_geom_bond_site_symmetry_2
_geom_bond_publ_flag
S N005 1.6426(13) . ?
S OB 1.4304(14) . ?
S C2 1.7628(18) . ?
S O2 1.4249(15) . ?
N002 C15 1.3827(17) . ?
N002 C12 1.377(2) . ?
N002 C16 1.440(2) . ?
N004 C21 1.458(2) . ?
N004 C25 1.459(2) . ?
N004 C22 1.450(2) . ?
N005 C19 1.4910(17) . ?
N005 C18 1.483(2) . ?
O007 C24 1.416(3) . ?
O007 C23 1.416(3) . ?
C15 C14 1.358(2) . ?
C15 C19 1.494(2) . ?
C14 C17 1.498(2) . ?
C14 C13 1.428(2) . ?
C20 C19 1.521(2) . ?
C20 C 1.320(2) . ?
C20 C21 1.496(2) . ?
C19 H19 0.9800 . ?
C12 C13 1.411(2) . ?
C12 C11 1.395(2) . ?
C2 C3 1.390(2) . ?
C2 C1 1.385(2) . ?
C17 H17A 0.9700 . ?
C17 H17B 0.9700 . ?
C17 C18 1.515(3) . ?
C13 C8 1.402(2) . ?
C18 H18A 0.9700 . ?
C18 H18B 0.9700 . ?
C3 H3 0.9300 . ?
C3 C4 1.374(3) . ?
C16 H16A 0.9600 . ?
C16 H16B 0.9600 . ?
C16 H16C 0.9600 . ?
C1 H1 0.9300 . ?
C1 C6 1.379(3) . ?
C HA 1.01(2) . ?
C HB 1.01(2) . ?
C21 H21A 0.9700 . ?
C21 H21B 0.9700 . ?
C4 H4 0.9300 . ?
C4 C5 1.386(3) . ?
C25 H25A 0.9700 . ?
C25 H25B 0.9700 . ?
C25 C24 1.496(3) . ?
C6 H6 0.9300 . ?
C6 C5 1.380(3) . ?
C22 H22A 0.9700 . ?
C22 H22B 0.9700 . ?
C22 C23 1.500(3) . ?
C8 H8 1.04(2) . ?
C8 C9 1.376(3) . ?
C5 C7 1.512(3) . ?
C11 H11 0.9300 . ?
C11 C10 1.384(4) . ?
C10 H10 0.9300 . ?
C10 C9 1.378(4) . ?
C24 H24A 0.9700 . ?
C24 H24B 0.9700 . ?
C9 H9 0.9300 . ?
C23 H23A 0.9700 . ?
C23 H23B 0.9700 . ?
C7 H7A 0.9600 . ?
C7 H7B 0.9600 . ?
C7 H7C 0.9600 . ?

loop_
_geom_torsion_atom_site_label_1
_geom_torsion_atom_site_label_2
_geom_torsion_atom_site_label_3
_geom_torsion_atom_site_label_4
_geom_torsion
_geom_torsion_site_symmetry_1
_geom_torsion_site_symmetry_2
_geom_torsion_site_symmetry_3
_geom_torsion_site_symmetry_4
_geom_torsion_publ_flag
S N005 C19 C15 94.38(12) . . . . ?
S N005 C19 C20 -139.06(11) . . . . ?
S N005 C18 C17 -79.23(15) . . . . ?
S C2 C3 C4 -172.17(13) . . . . ?
S C2 C1 C6 172.66(13) . . . . ?
N002 C15 C14 C17 177.79(13) . . . . ?
N002 C15 C14 C13 2.18(16) . . . . ?
N002 C15 C19 N005 -156.87(12) . . . . ?
N002 C15 C19 C20 80.19(16) . . . . ?
N002 C12 C13 C14 0.31(16) . . . . ?
N002 C12 C13 C8 -176.97(14) . . . . ?
N002 C12 C11 C10 177.21(18) . . . . ?
N004 C25 C24 O007 58.0(2) . . . . ?
N004 C22 C23 O007 -57.7(2) . . . . ?
N005 S C2 C3 82.90(14) . . . . ?
N005 S C2 C1 -92.83(14) . . . . ?
OB S N005 C19 -173.88(11) . . . . ?
OB S N005 C18 -33.63(15) . . . . ?
OB S C2 C3 -162.04(13) . . . . ?
OB S C2 C1 22.23(16) . . . . ?
C15 N002 C12 C13 0.99(16) . . . . ?
C15 N002 C12 C11 -177.22(17) . . . . ?
C15 C14 C17 C18 7.0(2) . . . . ?
C15 C14 C13 C12 -1.51(16) . . . . ?
C15 C14 C13 C8 175.24(17) . . . . ?
C14 C15 C19 N005 17.90(18) . . . . ?
C14 C15 C19 C20 -105.05(16) . . . . ?
C14 C17 C18 N005 -37.91(18) . . . . ?
C14 C13 C8 C9 -177.29(19) . . . . ?
C19 N005 C18 C17 62.22(18) . . . . ?
C19 C15 C14 C17 2.5(2) . . . . ?
C19 C15 C14 C13 -173.15(13) . . . . ?
C19 C20 C21 N004 60.76(18) . . . . ?
C12 N002 C15 C14 -2.02(16) . . . . ?
C12 N002 C15 C19 173.43(12) . . . . ?
C12 C13 C8 C9 -0.9(3) . . . . ?
C12 C11 C10 C9 -0.4(4) . . . . ?
C2 S N005 C19 -57.60(13) . . . . ?
C2 S N005 C18 82.66(13) . . . . ?
C2 C3 C4 C5 -0.2(3) . . . . ?
C2 C1 C6 C5 -0.9(3) . . . . ?
C17 C14 C13 C12 -176.65(15) . . . . ?
C17 C14 C13 C8 0.1(3) . . . . ?
C13 C14 C17 C18 -178.56(15) . . . . ?
C13 C12 C11 C10 -0.8(3) . . . . ?
C13 C8 C9 C10 -0.2(3) . . . . ?
C18 N005 C19 C15 -48.25(16) . . . . ?
C18 N005 C19 C20 78.31(16) . . . . ?
C3 C2 C1 C6 -3.1(2) . . . . ?
C3 C4 C5 C6 -3.7(3) . . . . ?
C3 C4 C5 C7 175.3(2) . . . . ?
C16 N002 C15 C14 -174.07(14) . . . . ?
C16 N002 C15 C19 1.4(2) . . . . ?
C16 N002 C12 C13 173.02(15) . . . . ?
C16 N002 C12 C11 -5.2(3) . . . . ?
C1 C2 C3 C4 3.6(2) . . . . ?
C1 C6 C5 C4 4.2(3) . . . . ?
C1 C6 C5 C7 -174.8(2) . . . . ?
C C20 C19 N005 -110.90(16) . . . . ?
C C20 C19 C15 11.1(2) . . . . ?
C C20 C21 N004 -118.36(18) . . . . ?
C21 N004 C25 C24 176.78(16) . . . . ?
C21 N004 C22 C23 -176.15(15) . . . . ?
C21 C20 C19 N005 69.97(15) . . . . ?
C21 C20 C19 C15 -168.05(12) . . . . ?
C25 N004 C21 C20 -151.61(15) . . . . ?
C25 N004 C22 C23 56.9(2) . . . . ?
C22 N004 C21 C20 83.25(17) . . . . ?
C22 N004 C25 C24 -56.6(2) . . . . ?
C11 C12 C13 C14 178.70(15) . . . . ?
C11 C12 C13 C8 1.4(2) . . . . ?
C11 C10 C9 C8 0.9(4) . . . . ?
C24 O007 C23 C22 57.7(3) . . . . ?
C23 O007 C24 C25 -58.4(3) . . . . ?
O2 S N005 C19 57.02(13) . . . . ?
O2 S N005 C18 -162.73(13) . . . . ?
O2 S C2 C3 -31.46(15) . . . . ?
O2 S C2 C1 152.81(13) . . . . ?
